data_8103923
loop_
_publ_author_name
'Harvey, G.'
'Baerlocher, C.'
'Wroblewski, T.'

_publ_section_title
;
 Structure solution and Rietveld refinement of beryllophosphate-H zeolite
;
_journal_name_full 'Zeitschrift fuer Kristallographie (149,1979-)'
_journal_page_first 113
_journal_page_last 123
_journal_volume 201
_journal_year 1992
_chemical_formula_sum 'Be7 H28.5 K2.74 Na4 O42.25 P7'
_chemical_name_systematic 'K5.49 Na8 (Be14 P14 O56) (H2 O)28.5'
_space_group_IT_number 150
_symmetry_space_group_name_Hall 'P 3 2"'
_symmetry_space_group_name_H-M 'P 3 2 1'
_cell_angle_alpha 90
_cell_angle_beta 90
_cell_angle_gamma 120
_cell_formula_units_Z 2
_cell_length_a 12.5815
_cell_length_b 12.5815
_cell_length_c 12.4508
_cell_volume 1706.840
_citation_journal_id_ASTM ZEKRDZ
_cod_data_source_file Harvey_ZEKRDZ_1992_56.cif
_cod_data_source_block H57Be14K5.49Na8O84.5P14
_cod_depositor_comments
;

2024-04-15
Z value and formula fixed to values more according to usual
chemical conventions.                 miguel
;
_cod_original_formula_units_Z 1
_cod_original_cell_volume 1706.84
_cod_original_formula_sum 'H57 Be14 K5.49 Na8 O84.5 P14'
_cod_database_code 8103923

loop_
_symmetry_equiv_pos_as_xyz
x,y,z
-y,x-y,z
-x+y,-x,z
y,x,-z
-x,-x+y,-z
x-y,-y,-z

loop_
_atom_site_label
_atom_site_type_symbol
_atom_site_fract_x
_atom_site_fract_y
_atom_site_fract_z
_atom_site_occupancy
_atom_site_U_iso_or_equiv
O14 O-2 0.044 0.168 0.515 1 0.0
O5 O-2 0.5869 0.8005 0.2973 1 0.0
Na1 Na+1 0.3333 0.6667 0.502 1 0.0
P3 P+5 0.5609 0.6992 0.3793 1 0.0
O7 O-2 0.4102 0.2168 0.2954 1 0.0
O12 O-2 0.079 -0.07 0.16 0.83 0.0
O13 O-2 0.045 0.237 -0.116 1 0.0
O9 O-2 0.6548 0.6592 0.3646 1 0.0
O1 O-2 0.5696 0.3736 0.1701 1 0.0
P1 P+5 0.3333 0.6667 0.1199 1 0.0
O3 O-2 0.4332 0.592 0.3659 1 0.0
O4 O-2 0.4078 0.4054 0.252 1 0.0
K2 K+1 0.523 0 0 0.83 0.0
Na2 Na+1 0.184 0.164 0.317 1 0.0
O11 O-2 0.406 0.282 -0.002 1 0.0
O2 O-2 0.3333 0.6667 -0.0013 1 0.0
P2 P+5 0.4907 0.3534 0.2699 1 0.0
O8 O-2 0.5842 0.4242 0.3611 1 0.0
O6 O-2 0.4231 0.7992 0.1584 1 0.0
Be3 Be+2 0.6996 0.5607 0.3819 1 0.0
O15 O-2 0.647 0.622 0.129 0.92 0.0
K1 K+1 0.626 0 0.5 1 0.0
O10 O-2 0.5705 0.7509 0.4945 1 0.0
Be2 Be+2 0.3576 0.4981 0.2681 1 0.0
Be1 Be+2 0.6667 0.3333 0.1311 1 0.0
